data_2209455
loop_
_publ_author_name
'Hulme, Ashley T'
'Fernandes, Philippe'
'Florence, Alastair'
'Johnston, Andrea'
'Shankland, Kenneth '

_publ_section_title
;
 Powder study of 3-azabicyclo[3.3.1]nonane-2,4-dione form 2
;
_journal_coeditor_code CV2057
_journal_issue 7
_journal_name_full 'Acta Crystallographica Section E'
_journal_page_first o3046
_journal_page_last o3048
_journal_paper_doi 10.1107/S1600536806023312
_journal_volume 62
_journal_year 2006
_chemical_formula_iupac 'C8 H11 N1 O2'
_chemical_formula_moiety 'C8 H11 N1 O2'
_chemical_formula_sum 'C8 H11 N O2'
_chemical_formula_weight 153.18
_chemical_name_systematic 3-Azabicyclo[3.3.1]nonane-2,4-dione
_space_group_IT_number 14
_symmetry_cell_setting monoclinic
_symmetry_space_group_name_Hall '-P 2ybc'
_symmetry_space_group_name_H-M 'P 1 21/c 1'
_cell_angle_alpha 90
_cell_angle_beta 95.5800(12)
_cell_angle_gamma 90
_cell_formula_units_Z 8
_cell_length_a 7.67102(18)
_cell_length_b 10.5483(2)
_cell_length_c 18.8867(4)
_cell_measurement_reflns_used 448
_cell_measurement_temperature 250
_cell_measurement_theta_max 29.95
_cell_measurement_theta_min 4.70
_cell_volume 1521.00(6)
_computing_data_collection 'DIFFRAC plus XRD Commander (Kienle & Jacob, 2003)'
_computing_data_reduction 'DASH (David <i>et al.</i>,  2001)'
_computing_publication_material 'enCifer (Version 1.1; Allen <i>et al.</i>,  2004)'
_computing_structure_refinement 'TOPAS (Coelho, 2003)'
_computing_structure_solution DASH
_diffrn_ambient_temperature 250
_diffrn_measurement_device_type 'Bruker AXS D8 Advance'
_diffrn_radiation_monochromator 'primary focussing, Ge 111'
_diffrn_radiation_type 'Cu K\a~1~'
_diffrn_radiation_wavelength 1.54056
_diffrn_reflns_limit_h_max 5
_diffrn_reflns_limit_h_min 0
_diffrn_reflns_limit_k_max 6
_diffrn_reflns_limit_k_min -6
_diffrn_reflns_limit_l_max 12
_diffrn_reflns_limit_l_min -12
_diffrn_reflns_number 448
_exptl_absorpt_coefficient_mu 0.793
_exptl_absorpt_correction_type none
_exptl_crystal_density_diffrn 1.338
_exptl_crystal_density_method 'not measured'
_exptl_crystal_F_000 656.0
_refine_diff_density_max 0.5
_refine_diff_density_min -0.6
_refine_ls_extinction_method none
_refine_ls_goodness_of_fit_all 4.306
_refine_ls_hydrogen_treatment mixed
_refine_ls_matrix_type sparse
_refine_ls_number_constraints 2
_refine_ls_number_parameters 142
_refine_ls_number_restraints 92
_refine_ls_shift/su_max 0.111
_refine_ls_weighting_details 1/\s(Y~obs~)^2^
_refine_ls_weighting_scheme sigma
_cod_data_source_file cv2057.cif
_cod_data_source_block I
_cod_original_sg_symbol_H-M 'P 21/c'
_cod_original_formula_sum 'C8 H11 N1 O2'
_cod_database_code 2209455

loop_
_symmetry_equiv_pos_as_xyz
x,y,z
-x,1/2+y,1/2-z
-x,-y,-z
x,1/2-y,1/2+z

loop_
_atom_site_type_symbol
_atom_site_label
_atom_site_fract_x
_atom_site_fract_y
_atom_site_fract_z
_atom_site_U_iso_or_equiv
_atom_site_adp_type
_atom_site_calc_flag
_atom_site_refinement_flags
_atom_site_occupancy
N N1 0.7188(2) 0.20485(14) 0.59572(18) 0.0380 Uiso d D 1
H H1 0.8105(12) 0.1517(6) 0.5942(4) 0.0760 Uiso d D 1
C C1 0.5536(2) 0.14964(16) 0.5933(2) 0.0380 Uiso d D 1
O O1 0.5397(5) 0.0342(2) 0.5915(3) 0.0380 Uiso d D 1
C C2 0.3992(2) 0.23660(16) 0.59562(9) 0.0380 Uiso d D 1
H H2 0.3033(12) 0.1955(6) 0.5695(4) 0.0760 Uiso d D 1
C C3 0.4373(2) 0.36391(16) 0.56342(9) 0.0380 Uiso d D 1
H H3A 0.3414(11) 0.4204(6) 0.5661(4) 0.0760 Uiso d D 1
H H3B 0.4527(10) 0.3553(6) 0.5143(5) 0.0760 Uiso d D 1
C C4 0.6000(2) 0.41980(16) 0.60445(9) 0.0380 Uiso d D 1
H H4 0.6326(12) 0.4984(6) 0.5846(4) 0.0760 Uiso d D 1
C C5 0.7548(2) 0.33355(17) 0.5989(2) 0.0380 Uiso d D 1
O O2 0.9060(3) 0.3689(3) 0.6007(3) 0.0380 Uiso d D 1
C C6 0.5709(2) 0.43895(15) 0.68362(8) 0.0380 Uiso d D 1
H H6A 0.4815(11) 0.5017(6) 0.6831(4) 0.0760 Uiso d D 1
H H6B 0.6770(13) 0.4725(6) 0.7066(4) 0.0760 Uiso d D 1
C C7 0.5134(2) 0.31638(15) 0.71761(9) 0.0380 Uiso d D 1
H H7A 0.6069(11) 0.2563(6) 0.7206(5) 0.0760 Uiso d D 1
H H7B 0.4810(10) 0.3317(7) 0.7643(4) 0.0760 Uiso d D 1
C C8 0.3599(2) 0.25471(16) 0.67356(9) 0.0380 Uiso d D 1
H H8A 0.3286(11) 0.1746(7) 0.6922(4) 0.0760 Uiso d D 1
H H8B 0.2564(12) 0.3047(6) 0.6726(4) 0.0760 Uiso d D 1
N N1w 0.2227(2) 0.62126(15) 0.0902(3) 0.0380 Uiso d D 1
H H1w 0.3151(11) 0.5676(6) 0.0925(6) 0.0760 Uiso d D 1
C C1w 0.0572(2) 0.56668(17) 0.0834(3) 0.0380 Uiso d D 1
O O1w 0.0443(5) 0.4507(3) 0.0867(4) 0.0380 Uiso d D 1
C C2w -0.0968(2) 0.65429(15) 0.08651(9) 0.0380 Uiso d D 1
H H2w -0.1932(11) 0.6143(6) 0.0598(4) 0.0760 Uiso d D 1
C C3w -0.0589(2) 0.78378(15) 0.05587(9) 0.0380 Uiso d D 1
H H3Aw -0.1535(11) 0.8405(6) 0.0603(4) 0.0760 Uiso d D 1
H H3Bw -0.0449(10) 0.7782(6) 0.0064(4) 0.0760 Uiso d D 1
C C4w 0.1043(2) 0.83674(16) 0.09717(9) 0.0380 Uiso d D 1
H H4w 0.1381(12) 0.9151(7) 0.0777(4) 0.0760 Uiso d D 1
C C5w 0.2583(2) 0.75006(17) 0.0912(2) 0.0380 Uiso d D 1
O O2w 0.4093(3) 0.7853(3) 0.0928(4) 0.0380 Uiso d D 1
C C6w 0.0742(2) 0.85581(15) 0.17599(8) 0.0380 Uiso d D 1
H H6Aw -0.0119(11) 0.9206(7) 0.1752(4) 0.0760 Uiso d D 1
H H6Bw 0.1815(12) 0.8864(7) 0.1993(4) 0.0760 Uiso d D 1
C C7w 0.0097(2) 0.73736(16) 0.21080(9) 0.0380 Uiso d D 1
H H7Aw 0.1038(12) 0.6790(6) 0.2192(5) 0.0760 Uiso d D 1
H H7Bw -0.0318(10) 0.7583(7) 0.2553(4) 0.0760 Uiso d D 1
C C8w -0.1364(2) 0.66815(17) 0.16490(9) 0.0380 Uiso d D 1
H H8Aw -0.1579(11) 0.5853(7) 0.1828(4) 0.0760 Uiso d D 1
H H8Bw -0.2463(12) 0.7112(6) 0.1643(4) 0.0760 Uiso d D 1

loop_
_atom_type_symbol
_atom_type_description
_atom_type_scat_source
C C 'International Tables Vol C Table 6.1.1.4'
H H 'International Tables Vol C Table 6.1.1.4'
N N 'International Tables Vol C Table 6.1.1.4'
O O 'International Tables Vol C Table 6.1.1.4'

loop_
_geom_angle_atom_site_label_1
_geom_angle_atom_site_label_2
_geom_angle_atom_site_label_3
_geom_angle
C1 N1 C5 126.06(15)
C1 N1 H1 116.7(5)
C5 N1 H1 117.2(5)
C1W N1W C5W 125.81(16)
C5W N1W H1W 117.4(5)
C1W N1W H1W 116.7(5)
O1 C1 N1 119.6(2)
N1 C1 C2 117.50(14)
O1 C1 C2 122.8(2)
C1 C2 C8 109.34(19)
C3 C2 C8 109.67(14)
C1 C2 C3 110.26(14)
C2 C3 C4 108.64(13)
C3 C4 C6 110.76(13)
C3 C4 C5 110.07(16)
C5 C4 C6 109.56(18)
O2 C5 C4 124.7(2)
N1 C5 C4 116.06(14)
O2 C5 N1 119.2(2)
C4 C6 C7 111.75(13)
C6 C7 C8 111.85(13)
C2 C8 C7 111.24(13)
C1 C2 H2 106.2(5)
C3 C2 H2 111.5(4)
C8 C2 H2 109.8(5)
C2 C3 H3A 110.7(5)
H3A C3 H3B 106.4(6)
C2 C3 H3B 110.8(4)
C4 C3 H3A 109.3(5)
C4 C3 H3B 111.1(5)
C3 C4 H4 111.7(5)
C5 C4 H4 105.0(5)
C6 C4 H4 109.6(5)
C7 C6 H6B 113.1(4)
H6A C6 H6B 109.2(6)
C4 C6 H6A 104.6(5)
C4 C6 H6B 107.0(5)
C7 C6 H6A 110.8(5)
C6 C7 H7B 110.9(5)
H7A C7 H7B 108.7(7)
C8 C7 H7A 106.6(5)
C6 C7 H7A 109.9(5)
C8 C7 H7B 108.7(5)
C7 C8 H8B 111.9(5)
H8A C8 H8B 105.0(7)
C7 C8 H8A 112.7(5)
C2 C8 H8A 108.8(5)
C2 C8 H8B 106.9(5)
O1W C1W N1W 119.0(2)
N1W C1W C2W 117.11(16)
O1W C1W C2W 122.8(2)
C1W C2W C8W 108.9(2)
C3W C2W C8W 109.98(14)
C1W C2W C3W 110.87(16)
C2W C3W C4W 108.28(14)
C3W C4W C6W 110.56(13)
C3W C4W C5W 110.62(16)
C5W C4W C6W 110.10(18)
O2W C5W C4W 124.4(2)
N1W C5W C4W 116.18(14)
O2W C5W N1W 119.1(2)
C4W C6W C7W 113.38(13)
C6W C7W C8W 113.47(14)
C2W C8W C7W 112.66(13)
C1W C2W H2W 106.2(5)
C3W C2W H2W 111.3(4)
C8W C2W H2W 109.5(5)
C2W C3W H3AW 110.8(5)
C2W C3W H3BW 111.2(4)
C4W C3W H3AW 108.8(5)
C4W C3W H3BW 111.2(5)
H3AW C3W H3BW 106.6(6)
C3W C4W H4W 111.3(5)
C5W C4W H4W 104.7(6)
C6W C4W H4W 109.4(5)
C4W C6W H6AW 104.4(5)
C4W C6W H6BW 106.7(5)
C7W C6W H6AW 110.1(5)
C7W C6W H6BW 112.5(5)
H6AW C6W H6BW 109.4(7)
C6W C7W H7AW 109.4(5)
C6W C7W H7BW 110.0(5)
C8W C7W H7AW 106.7(5)
C8W C7W H7BW 108.7(5)
H7AW C7W H7BW 108.4(7)
C2W C8W H8AW 108.0(5)
C2W C8W H8BW 106.8(5)
C7W C8W H8AW 112.1(5)
C7W C8W H8BW 112.1(5)
H8AW C8W H8BW 104.8(7)

loop_
_geom_bond_atom_site_label_1
_geom_bond_atom_site_label_2
_geom_bond_distance
O1 C1 1.223(3)
O2 C5 1.216(3)
O1W C1W 1.230(4)
O2W C5W 1.214(3)
N1 C5 1.386(2)
N1 C1 1.391(2)
N1 H1 0.902(8)
N1W C5W 1.386(2)
N1W C1W 1.389(2)
N1W H1W 0.905(8)
C1 C2 1.502(2)
C2 C3 1.514(2)
C2 C8 1.543(2)
C3 C4 1.522(2)
C4 C6 1.546(2)
C4 C5 1.508(2)
C6 C7 1.528(2)
C7 C8 1.520(2)
C2 H2 0.950(8)
C3 H3B 0.951(8)
C3 H3A 0.952(8)
C4 H4 0.953(7)
C6 H6A 0.953(8)
C6 H6B 0.953(9)
C7 H7B 0.953(8)
C7 H7A 0.955(8)
C8 H8B 0.952(9)
C8 H8A 0.955(8)
C1W C2W 1.506(2)
C2W C8W 1.547(2)
C2W C3W 1.523(2)
C3W C4W 1.516(2)
C4W C5W 1.507(2)
C4W C6W 1.542(2)
C6W C7W 1.517(2)
C7W C8W 1.534(2)
C2W H2W 0.952(8)
C3W H3AW 0.951(8)
C3W H3BW 0.953(8)
C4W H4W 0.951(8)
C6W H6AW 0.950(8)
C6W H6BW 0.951(9)
C7W H7AW 0.950(8)
C7W H7BW 0.953(8)
C8W H8AW 0.957(8)
C8W H8BW 0.957(9)

loop_
_geom_hbond_atom_site_label_D
_geom_hbond_atom_site_label_H
_geom_hbond_atom_site_label_A
_geom_hbond_site_symmetry_A
_geom_hbond_distance_DH
_geom_hbond_distance_HA
_geom_hbond_distance_DA
_geom_hbond_angle_DHA
_geom_hbond_publ_flag
N1 H1 O1W 4_655 0.902(8) 2.110(9) 3.006(4) 172.2(7) y
N1W H1W O1 4_554 0.905(8) 2.032(9) 2.931(4) 172.4(8) y
C2 H2 O1W 4_555 0.950(8) 2.561(9) 3.355(4) 141.3(6) n
C3W H3BW O2 2_655 0.953(8) 2.562(9) 3.406(5) 147.9(6) n
C3 H3B O2W 2_645 0.951(8) 2.485(10) 3.384(7) 157.8(6) n

loop_
_cod_related_entry_id
_cod_related_entry_database
_cod_related_entry_code
1 ChemSpider 4425336
